data_7215655
loop_
_publ_author_name
'Lichte, Jessica'
'N\"ather, Christian'
'Bensch, Wolfgang'

_publ_section_title
;
 Polymorphism and tautomerism in [dienH2][Co(dien)2][Ge2S6] leading to
 different hydrogen bonded networks
;
_journal_issue 25
_journal_name_full CrystEngComm
_journal_page_first 5551
_journal_paper_doi 10.1039/c4ce00312h
_journal_volume 16
_journal_year 2014
_chemical_formula_sum 'C12 H41 Co Ge2 N9 S6'
_chemical_formula_weight 708.01
_chemical_name_systematic
; 
 ? 
;
_space_group_IT_number 2
_symmetry_cell_setting triclinic
_symmetry_space_group_name_Hall '-P 1'
_symmetry_space_group_name_H-M 'P -1'
_atom_sites_solution_hydrogens geom
_atom_sites_solution_primary direct
_atom_sites_solution_secondary difmap
_audit_creation_method SHELXL-97
_cell_angle_alpha 74.107(5)
_cell_angle_beta 73.402(5)
_cell_angle_gamma 71.293(5)
_cell_formula_units_Z 1
_cell_length_a 7.2034(5)
_cell_length_b 9.2773(6)
_cell_length_c 11.4365(8)
_cell_measurement_reflns_used 7633
_cell_measurement_temperature 293(2)
_cell_measurement_theta_max 27.9
_cell_measurement_theta_min 1.9
_cell_volume 679.62(8)
_computing_structure_refinement 'SHELXL-97 (Sheldrick, 1997)'
_computing_structure_solution 'SHELXS-97 (Sheldrick, 1990)'
_diffrn_ambient_temperature 293(2)
_diffrn_measured_fraction_theta_full 0.988
_diffrn_measured_fraction_theta_max 0.988
_diffrn_radiation_monochromator graphite
_diffrn_radiation_source 'fine-focus sealed tube'
_diffrn_radiation_type MoK\a
_diffrn_radiation_wavelength 0.71073
_diffrn_reflns_av_R_equivalents 0.0198
_diffrn_reflns_av_sigmaI/netI 0.0170
_diffrn_reflns_limit_h_max 9
_diffrn_reflns_limit_h_min -9
_diffrn_reflns_limit_k_max 11
_diffrn_reflns_limit_k_min -12
_diffrn_reflns_limit_l_max 15
_diffrn_reflns_limit_l_min -15
_diffrn_reflns_number 7633
_diffrn_reflns_theta_full 27.88
_diffrn_reflns_theta_max 27.88
_diffrn_reflns_theta_min 1.90
_exptl_absorpt_coefficient_mu 3.282
_exptl_absorpt_correction_T_max 0.6735
_exptl_absorpt_correction_T_min 0.5423
_exptl_absorpt_correction_type numerical
_exptl_crystal_density_diffrn 1.730
_exptl_crystal_density_method 'not measured'
_exptl_crystal_description block
_exptl_crystal_F_000 363
_exptl_crystal_size_max 0.15
_exptl_crystal_size_mid 0.12
_exptl_crystal_size_min 0.1
_refine_diff_density_max 0.838
_refine_diff_density_min -0.577
_refine_diff_density_rms 0.071
_refine_ls_extinction_method none
_refine_ls_goodness_of_fit_ref 1.110
_refine_ls_hydrogen_treatment constr
_refine_ls_matrix_type full
_refine_ls_number_parameters 148
_refine_ls_number_reflns 3205
_refine_ls_number_restraints 0
_refine_ls_restrained_S_all 1.110
_refine_ls_R_factor_all 0.0336
_refine_ls_R_factor_gt 0.0295
_refine_ls_shift/su_max 0.001
_refine_ls_shift/su_mean 0.000
_refine_ls_structure_factor_coef Fsqd
_refine_ls_weighting_details 'calc w=1/[\s^2^(Fo^2^)+(0.0332P)^2^+0.6343P] where P=(Fo^2^+2Fc^2^)/3'
_refine_ls_weighting_scheme calc
_refine_ls_wR_factor_gt 0.0728
_refine_ls_wR_factor_ref 0.0744
_reflns_number_gt 2933
_reflns_number_total 3205
_reflns_threshold_expression >2sigma(I)
_cod_data_source_file c4ce00312h2.cif
_cod_data_source_block jl33
_cod_depositor_comments 'Adding full bibliography for 7215654--7215657.cif.'
_cod_database_code 7215655

loop_
_symmetry_equiv_pos_as_xyz
'x, y, z'
'-x, -y, -z'

loop_
_atom_site_label
_atom_site_type_symbol
_atom_site_fract_x
_atom_site_fract_y
_atom_site_fract_z
_atom_site_U_iso_or_equiv
_atom_site_adp_type
_atom_site_occupancy
_atom_site_symmetry_multiplicity
_atom_site_calc_flag
_atom_site_refinement_flags
_atom_site_disorder_assembly
_atom_site_disorder_group
Ge1 Ge 0.61106(4) 0.57601(3) 0.87121(2) 0.02760(8) Uani 1 1 d . . .
S1 S 0.47795(12) 0.79369(8) 0.76345(7) 0.04101(16) Uani 1 1 d . . .
S2 S 0.91607(10) 0.46218(9) 0.79262(7) 0.04195(17) Uani 1 1 d . . .
S3 S 0.41586(10) 0.40718(8) 0.92929(6) 0.03283(14) Uani 1 1 d . . .
Co1 Co 0.5000 0.5000 0.5000 0.02784(11) Uani 1 2 d S . .
N1 N 0.2932(4) 0.3633(3) 0.5162(2) 0.0367(5) Uani 1 1 d . . .
H1N H 0.1696 0.4079 0.5564 0.044 Uiso 1 1 calc R . .
H2N H 0.2859 0.3595 0.4399 0.044 Uiso 1 1 calc R . .
C1 C 0.3667(5) 0.2047(3) 0.5858(3) 0.0429(6) Uani 1 1 d . . .
H1A H 0.4661 0.1421 0.5294 0.052 Uiso 1 1 calc R . .
H1B H 0.2561 0.1570 0.6225 0.052 Uiso 1 1 calc R . .
C2 C 0.4588(5) 0.2107(3) 0.6869(3) 0.0440(7) Uani 1 1 d . . .
H2A H 0.3529 0.2541 0.7520 0.053 Uiso 1 1 calc R . .
H2B H 0.5247 0.1057 0.7233 0.053 Uiso 1 1 calc R . .
N2 N 0.6058(4) 0.3043(3) 0.6407(2) 0.0346(5) Uani 1 1 d . . .
H3N H 0.6100 0.3418 0.7053 0.042 Uiso 1 1 calc R . .
C3 C 0.8120(5) 0.2246(4) 0.5863(3) 0.0489(7) Uani 1 1 d . . .
H3A H 0.8477 0.1210 0.6361 0.059 Uiso 1 1 calc R . .
H3B H 0.9031 0.2804 0.5893 0.059 Uiso 1 1 calc R . .
C4 C 0.8385(5) 0.2127(4) 0.4533(3) 0.0481(7) Uani 1 1 d . . .
H4A H 0.9803 0.1894 0.4143 0.058 Uiso 1 1 calc R . .
H4B H 0.7878 0.1281 0.4524 0.058 Uiso 1 1 calc R . .
N3 N 0.7321(3) 0.3576(3) 0.3818(2) 0.0361(5) Uani 1 1 d . . .
H4N H 0.6770 0.3346 0.3302 0.043 Uiso 1 1 calc R . .
H5N H 0.8209 0.4117 0.3349 0.043 Uiso 1 1 calc R . .
N11 N 0.9718(4) 0.2731(3) 1.0767(2) 0.0418(5) Uani 1 1 d . . .
H6N H 0.8475 0.2629 1.1151 0.063 Uiso 1 1 d R A .
H7N H 0.9676 0.3081 0.9957 0.063 Uiso 1 1 d R . .
H8N H 0.9933 0.3436 1.1084 0.063 Uiso 1 1 d R . .
C11 C 1.111(2) 0.1236(16) 1.1184(9) 0.051(3) Uani 0.50 1 d P A 1
H11A H 1.0960 0.1060 1.2078 0.061 Uiso 0.50 1 calc PR A 1
H11B H 1.2477 0.1282 1.0792 0.061 Uiso 0.50 1 calc PR A 1
C11' C 1.135(2) 0.1261(17) 1.0665(11) 0.055(3) Uani 0.50 1 d P A 2
H11C H 1.2209 0.1395 0.9840 0.066 Uiso 0.50 1 calc PR A 2
H11D H 1.2159 0.1104 1.1260 0.066 Uiso 0.50 1 calc PR A 2
C12 C 1.0720(7) -0.0093(5) 1.0870(5) 0.108(2) Uani 1 1 d . . .
H12A H 0.9357 -0.0158 1.1265 0.130 Uiso 0.50 1 d PR A 1
H12B H 1.1639 -0.1063 1.1163 0.130 Uiso 0.50 1 d PR A 1
H12C H 1.0466 -0.0474 1.1764 0.130 Uiso 0.50 1 d PR A 2
H12D H 1.1956 -0.0762 1.0258 0.130 Uiso 0.50 1 d PR A 2
N12 N 1.1013(7) 0.0198(5) 0.9517(5) 0.0616(16) Uani 0.50 1 d PR . .
H9N H 0.9944 0.0852 0.9204 0.074 Uiso 0.50 1 d PR . .

loop_
_atom_site_aniso_label
_atom_site_aniso_U_11
_atom_site_aniso_U_22
_atom_site_aniso_U_33
_atom_site_aniso_U_23
_atom_site_aniso_U_13
_atom_site_aniso_U_12
Ge1 0.02896(14) 0.03188(14) 0.02373(13) -0.00598(9) -0.00370(9) -0.01181(10)
S1 0.0536(4) 0.0330(3) 0.0385(4) -0.0001(3) -0.0168(3) -0.0141(3)
S2 0.0319(3) 0.0510(4) 0.0362(3) -0.0103(3) 0.0046(3) -0.0111(3)
S3 0.0387(3) 0.0406(3) 0.0264(3) -0.0104(2) -0.0033(2) -0.0203(3)
Co1 0.0297(2) 0.0265(2) 0.0271(2) -0.00547(17) -0.00223(18) -0.01058(17)
N1 0.0392(12) 0.0389(12) 0.0351(12) -0.0068(9) -0.0041(9) -0.0185(10)
C1 0.0485(16) 0.0354(14) 0.0494(17) -0.0074(12) -0.0076(13) -0.0207(12)
C2 0.0595(18) 0.0342(14) 0.0358(14) 0.0018(11) -0.0060(13) -0.0202(13)
N2 0.0421(12) 0.0342(11) 0.0291(11) -0.0074(9) -0.0079(9) -0.0111(9)
C3 0.0423(16) 0.0494(17) 0.0495(18) -0.0077(14) -0.0160(13) -0.0016(13)
C4 0.0409(15) 0.0456(16) 0.0501(18) -0.0167(14) -0.0046(13) 0.0001(13)
N3 0.0365(11) 0.0404(12) 0.0324(11) -0.0132(9) 0.0008(9) -0.0137(9)
N11 0.0431(13) 0.0397(13) 0.0410(13) -0.0067(10) -0.0085(10) -0.0107(10)
C11 0.065(6) 0.038(4) 0.053(6) -0.006(5) -0.032(6) -0.003(4)
C11' 0.044(4) 0.048(4) 0.073(7) -0.001(7) -0.022(6) -0.013(3)
C12 0.139(5) 0.057(3) 0.146(6) -0.029(3) -0.081(5) 0.002(3)
N12 0.074(4) 0.049(3) 0.055(4) -0.010(3) 0.004(3) -0.023(3)

loop_
_atom_type_symbol
_atom_type_description
_atom_type_scat_dispersion_real
_atom_type_scat_dispersion_imag
_atom_type_scat_source
C C 0.0033 0.0016 'International Tables Vol C Tables 4.2.6.8 and 6.1.1.4'
H H 0.0000 0.0000 'International Tables Vol C Tables 4.2.6.8 and 6.1.1.4'
N N 0.0061 0.0033 'International Tables Vol C Tables 4.2.6.8 and 6.1.1.4'
S S 0.1246 0.1234 'International Tables Vol C Tables 4.2.6.8 and 6.1.1.4'
Co Co 0.3494 0.9721 'International Tables Vol C Tables 4.2.6.8 and 6.1.1.4'
Ge Ge 0.1547 1.8001 'International Tables Vol C Tables 4.2.6.8 and 6.1.1.4'

loop_
_geom_angle_atom_site_label_1
_geom_angle_atom_site_label_2
_geom_angle_atom_site_label_3
_geom_angle
_geom_angle_site_symmetry_1
_geom_angle_site_symmetry_3
S1 Ge1 S2 116.37(3) . .
S1 Ge1 S3 112.35(3) . .
S2 Ge1 S3 110.11(3) . .
S1 Ge1 S3 112.05(3) . 2_667
S2 Ge1 S3 110.02(3) . 2_667
S3 Ge1 S3 93.68(2) . 2_667
Ge1 S3 Ge1 86.32(2) . 2_667
N3 Co1 N3 180.000(1) . 2_666
N3 Co1 N2 99.45(9) . 2_666
N3 Co1 N2 80.55(9) 2_666 2_666
N3 Co1 N2 80.55(9) . .
N3 Co1 N2 99.45(9) 2_666 .
N2 Co1 N2 180.00(10) 2_666 .
N3 Co1 N1 89.41(9) . 2_666
N3 Co1 N1 90.59(9) 2_666 2_666
N2 Co1 N1 81.16(9) 2_666 2_666
N2 Co1 N1 98.84(9) . 2_666
N3 Co1 N1 90.59(9) . .
N3 Co1 N1 89.41(9) 2_666 .
N2 Co1 N1 98.84(9) 2_666 .
N2 Co1 N1 81.16(9) . .
N1 Co1 N1 180.0 2_666 .
C1 N1 Co1 109.00(17) . .
N1 C1 C2 109.9(2) . .
N2 C2 C1 112.8(2) . .
C3 N2 C2 116.5(2) . .
C3 N2 Co1 107.52(18) . .
C2 N2 Co1 108.39(17) . .
N2 C3 C4 112.9(2) . .
N3 C4 C3 111.5(2) . .
C4 N3 Co1 112.33(17) . .
C11 N11 C11' 21.9(5) . .
N11 C11 C12 111.9(9) . .
C12 C11' N11 116.0(9) . .
C11' C12 N12 85.6(5) . .
C11' C12 N12 126.0(7) . 2_757
N12 C12 N12 67.8(4) . 2_757
C11' C12 C11 22.1(5) . .
N12 C12 C11 107.4(5) . .
N12 C12 C11 131.0(7) 2_757 .
C12 N12 C12 112.2(4) . 2_757
C12 N12 N12 56.5(3) . 2_757
C12 N12 N12 55.6(3) 2_757 2_757

loop_
_geom_bond_atom_site_label_1
_geom_bond_atom_site_label_2
_geom_bond_distance
_geom_bond_site_symmetry_2
Ge1 S1 2.1416(8) .
Ge1 S2 2.1572(7) .
Ge1 S3 2.2762(7) .
Ge1 S3 2.2783(7) 2_667
S3 Ge1 2.2783(7) 2_667
Co1 N3 2.153(2) .
Co1 N3 2.153(2) 2_666
Co1 N2 2.163(2) 2_666
Co1 N2 2.163(2) .
Co1 N1 2.188(2) 2_666
Co1 N1 2.188(2) .
N1 C1 1.476(4) .
C1 C2 1.509(4) .
C2 N2 1.475(4) .
N2 C3 1.469(4) .
C3 C4 1.508(5) .
C4 N3 1.469(4) .
N11 C11 1.474(13) .
N11 C11' 1.496(14) .
C11 C12 1.499(14) .
C11' C12 1.408(15) .
C12 N12 1.4609 .
C12 N12 1.476(9) 2_757
N12 C12 1.476(9) 2_757
N12 N12 1.639(10) 2_757
